data_4064094
loop_
_publ_author_name
'Trambitas, Alexandra G.'
'Yang, Jingying'
'Melcher, Daniel'
'Daniliuc, Constantin G.'
'Jones, Peter G.'
'Xie, Zuowei'
'Tamm, Matthias'

_publ_section_title
;
 Synthesis and Structure of Rare-Earth-Metal Dicarbollide Complexes with
 an Imidazolin-2-iminato Ligand Featuring Very Short Metal&#x2212;Nitrogen
 Bonds
;
_journal_issue 5
_journal_name_full Organometallics
_journal_page_first 1122
_journal_paper_doi 10.1021/om1011243
_journal_volume 30
_journal_year 2011
_chemical_formula_sum 'C37 H63 B9 N3 O2 Y'
_chemical_formula_weight 768.10
_chemical_name_systematic
; 
 ? 
;
_space_group_IT_number 14
_symmetry_cell_setting monoclinic
_symmetry_space_group_name_Hall '-P 2ybc'
_symmetry_space_group_name_H-M 'P 1 21/c 1'
_atom_sites_solution_hydrogens geom
_atom_sites_solution_primary direct
_atom_sites_solution_secondary difmap
_audit_creation_method SHELXL-97
_cell_angle_alpha 90.00
_cell_angle_beta 99.785(2)
_cell_angle_gamma 90.00
_cell_formula_units_Z 4
_cell_length_a 10.7992(2)
_cell_length_b 17.4516(4)
_cell_length_c 22.4186(4)
_cell_measurement_reflns_used 36374
_cell_measurement_temperature 100(2)
_cell_measurement_theta_max 29.2783
_cell_measurement_theta_min 2.1740
_cell_volume 4163.62(15)
_computing_cell_refinement
; 
CrysAlisPro, Oxford Diffraction Ltd., 
Version 1.171.33.41 (release 06-05-2009 CrysAlis171 .NET) 
(compiled May  6 2009,17:20:42) 
;
_computing_data_collection
; 
CrysAlisPro, Oxford Diffraction Ltd., 
Version 1.171.33.41 (release 06-05-2009 CrysAlis171 .NET) 
(compiled May  6 2009,17:20:42) 
;
_computing_data_reduction
; 
CrysAlisPro, Oxford Diffraction Ltd., 
Version 1.171.33.41 (release 06-05-2009 CrysAlis171 .NET) 
(compiled May  6 2009,17:20:42) 
;
_computing_molecular_graphics 'Bruker XP'
_computing_publication_material SHELXL-97
_computing_structure_refinement 'SHELXL-97 (Sheldrick, 1997)'
_computing_structure_solution 'SHELXS-97 (Sheldrick, 1990)'
_diffrn_ambient_temperature 100(2)
_diffrn_detector_area_resol_mean 16.1419
_diffrn_measured_fraction_theta_full 0.999
_diffrn_measured_fraction_theta_max 0.999
_diffrn_measurement_device_type 'Xcalibur, Eos'
_diffrn_measurement_method '\w scans'
_diffrn_radiation_monochromator graphite
_diffrn_radiation_source 'Enhance (Mo) X-ray Source'
_diffrn_radiation_type 'Mo K\a'
_diffrn_radiation_wavelength 0.71073
_diffrn_reflns_av_R_equivalents 0.0629
_diffrn_reflns_av_sigmaI/netI 0.0589
_diffrn_reflns_limit_h_max 13
_diffrn_reflns_limit_h_min -13
_diffrn_reflns_limit_k_max 22
_diffrn_reflns_limit_k_min -22
_diffrn_reflns_limit_l_max 28
_diffrn_reflns_limit_l_min -28
_diffrn_reflns_number 135522
_diffrn_reflns_theta_full 26.73
_diffrn_reflns_theta_max 26.73
_diffrn_reflns_theta_min 2.18
_exptl_absorpt_coefficient_mu 1.436
_exptl_absorpt_correction_T_max 1.00000
_exptl_absorpt_correction_T_min 0.88864
_exptl_absorpt_correction_type multi-scan
_exptl_absorpt_process_details
; 
CrysAlisPro, Oxford Diffraction Ltd., 
Version 1.171.33.41 (release 06-05-2009 CrysAlis171 .NET) 
(compiled May  6 2009,17:20:42) 
;
_exptl_crystal_colour colourless
_exptl_crystal_density_diffrn 1.225
_exptl_crystal_density_method 'not measured'
_exptl_crystal_description prism
_exptl_crystal_F_000 1624
_exptl_crystal_size_max 0.30
_exptl_crystal_size_mid 0.29
_exptl_crystal_size_min 0.23
_refine_diff_density_max 0.784
_refine_diff_density_min -0.447
_refine_diff_density_rms 0.055
_refine_ls_extinction_method none
_refine_ls_goodness_of_fit_ref 0.931
_refine_ls_hydrogen_treatment
;
The hydrogens of the boron atoms were refined freely.
Bond lengths B-H were restrained equal with SADI.    
The hydrogen H28 and H29 of the C28 and C29 atoms were refined freely.
The methyls were refined using a rigid model, other hydrogens riding. 
;
_refine_ls_matrix_type full
_refine_ls_number_parameters 521
_refine_ls_number_reflns 8830
_refine_ls_number_restraints 36
_refine_ls_restrained_S_all 0.929
_refine_ls_R_factor_all 0.0483
_refine_ls_R_factor_gt 0.0302
_refine_ls_shift/su_max 0.005
_refine_ls_shift/su_mean 0.000
_refine_ls_structure_factor_coef Fsqd
_refine_ls_weighting_details 'calc w=1/[\s^2^(Fo^2^)+(0.0380P)^2^+0.0000P] where P=(Fo^2^+2Fc^2^)/3'
_refine_ls_weighting_scheme calc
_refine_ls_wR_factor_gt 0.0675
_refine_ls_wR_factor_ref 0.0692
_reflns_number_gt 6296
_reflns_number_total 8830
_reflns_threshold_expression >2sigma(I)
_cod_data_source_file om1011243_si_001.cif
_cod_data_source_block altr35
_cod_original_cell_volume 4163.62(14)
_cod_original_sg_symbol_H-M 'P 21/c'
_cod_database_code 4064094

loop_
_symmetry_equiv_pos_as_xyz
'x, y, z'
'-x, y+1/2, -z+1/2'
'-x, -y, -z'
'x, -y-1/2, z-1/2'

loop_
_atom_site_label
_atom_site_type_symbol
_atom_site_fract_x
_atom_site_fract_y
_atom_site_fract_z
_atom_site_U_iso_or_equiv
_atom_site_adp_type
_atom_site_occupancy
_atom_site_symmetry_multiplicity
_atom_site_calc_flag
_atom_site_refinement_flags
Y Y 0.339761(17) 0.263889(10) 0.191977(8) 0.01405(6) Uani 1 1 d .
N1 N 0.29896(14) 0.21663(8) 0.10555(6) 0.0134(3) Uani 1 1 d .
N2 N 0.28124(13) 0.23347(8) -0.00265(6) 0.0114(3) Uani 1 1 d .
N3 N 0.22863(13) 0.12129(8) 0.02992(6) 0.0120(3) Uani 1 1 d .
O1 O 0.35232(12) 0.15806(7) 0.25623(5) 0.0215(3) Uani 1 1 d .
O2 O 0.55683(12) 0.25959(7) 0.21959(6) 0.0208(3) Uani 1 1 d .
B1 B 0.1607(2) 0.31744(13) 0.24465(10) 0.0189(5) Uani 1 1 d D
H01 H 0.1307(17) 0.2620(8) 0.2593(8) 0.027(5) Uiso 1 1 d D
B2 B 0.2993(2) 0.36756(13) 0.27170(10) 0.0209(5) Uani 1 1 d D
H02 H 0.3683(15) 0.3500(10) 0.3107(7) 0.027(5) Uiso 1 1 d D
B3 B 0.3386(2) 0.41274(13) 0.20757(10) 0.0207(5) Uani 1 1 d D
H03 H 0.4288(13) 0.4252(11) 0.1952(8) 0.031(6) Uiso 1 1 d D
B4 B 0.0384(2) 0.38455(13) 0.21956(10) 0.0220(5) Uani 1 1 d D
H04 H -0.0583(12) 0.3701(10) 0.2179(8) 0.019(5) Uiso 1 1 d D
B5 B 0.1538(2) 0.40558(13) 0.28395(10) 0.0250(6) Uani 1 1 d D
H05 H 0.1245(17) 0.4088(10) 0.3276(6) 0.027(5) Uiso 1 1 d D
B6 B 0.2676(2) 0.46697(13) 0.25991(11) 0.0258(6) Uani 1 1 d D
H06 H 0.3151(16) 0.5103(9) 0.2889(7) 0.029(5) Uiso 1 1 d D
B7 B 0.2229(2) 0.48289(13) 0.18111(10) 0.0224(5) Uani 1 1 d D
H07 H 0.2446(16) 0.5327(8) 0.1552(7) 0.021(5) Uiso 1 1 d D
B8 B 0.0810(2) 0.43311(13) 0.15663(10) 0.0192(5) Uani 1 1 d D
H08 H 0.0163(14) 0.4458(9) 0.1154(6) 0.010(4) Uiso 1 1 d D
B9 B 0.1054(2) 0.47767(13) 0.22771(10) 0.0229(5) Uani 1 1 d D
H09 H 0.0492(15) 0.5274(8) 0.2346(7) 0.019(5) Uiso 1 1 d D
C1 C 0.27236(16) 0.19343(10) 0.05073(8) 0.0111(4) Uani 1 1 d .
C2 C 0.24245(17) 0.18664(10) -0.05291(8) 0.0139(4) Uani 1 1 d .
H2 H 0.2391 0.2009 -0.0940 0.017 Uiso 1 1 calc R
C3 C 0.21081(16) 0.11826(10) -0.03317(8) 0.0133(4) Uani 1 1 d .
H3 H 0.1815 0.0754 -0.0577 0.016 Uiso 1 1 calc R
C4 C 0.28809(17) 0.31578(10) -0.00209(8) 0.0131(4) Uani 1 1 d .
C5 C 0.17817(17) 0.35834(10) -0.02103(8) 0.0136(4) Uani 1 1 d .
C6 C 0.18679(18) 0.43798(10) -0.01636(8) 0.0173(4) Uani 1 1 d .
H6 H 0.1148 0.4683 -0.0305 0.021 Uiso 1 1 calc R
C7 C 0.29746(18) 0.47340(11) 0.00835(8) 0.0189(4) Uani 1 1 d .
H7 H 0.3003 0.5275 0.0128 0.023 Uiso 1 1 calc R
C8 C 0.40452(18) 0.43023(10) 0.02676(8) 0.0181(4) Uani 1 1 d .
H8 H 0.4805 0.4553 0.0437 0.022 Uiso 1 1 calc R
C9 C 0.40325(17) 0.35087(10) 0.02107(8) 0.0148(4) Uani 1 1 d .
C10 C 0.05248(17) 0.32143(11) -0.04627(8) 0.0185(4) Uani 1 1 d .
H10 H 0.0603 0.2650 -0.0388 0.022 Uiso 1 1 calc R
C11 C 0.0198(2) 0.33402(13) -0.11435(9) 0.0330(5) Uani 1 1 d .
H11A H 0.0862 0.3123 -0.1341 0.040 Uiso 1 1 calc R
H11B H 0.0124 0.3891 -0.1228 0.040 Uiso 1 1 calc R
H11C H -0.0602 0.3088 -0.1300 0.040 Uiso 1 1 calc R
C12 C -0.05350(18) 0.35154(12) -0.01503(10) 0.0309(5) Uani 1 1 d .
H12A H -0.0656 0.4064 -0.0234 0.037 Uiso 1 1 calc R
H12B H -0.0312 0.3435 0.0287 0.037 Uiso 1 1 calc R
H12C H -0.1314 0.3240 -0.0305 0.037 Uiso 1 1 calc R
C13 C 0.52244(17) 0.30420(11) 0.03624(9) 0.0199(4) Uani 1 1 d .
H13 H 0.4995 0.2530 0.0512 0.024 Uiso 1 1 calc R
C14 C 0.57727(19) 0.29134(11) -0.02181(9) 0.0265(5) Uani 1 1 d .
H14A H 0.5968 0.3409 -0.0385 0.032 Uiso 1 1 calc R
H14B H 0.5158 0.2641 -0.0515 0.032 Uiso 1 1 calc R
H14C H 0.6542 0.2608 -0.0124 0.032 Uiso 1 1 calc R
C15 C 0.62106(19) 0.34021(12) 0.08530(9) 0.0290(5) Uani 1 1 d .
H15A H 0.5826 0.3525 0.1207 0.035 Uiso 1 1 calc R
H15B H 0.6534 0.3872 0.0696 0.035 Uiso 1 1 calc R
H15C H 0.6903 0.3040 0.0970 0.035 Uiso 1 1 calc R
C16 C 0.19330(17) 0.06344(10) 0.06944(7) 0.0124(4) Uani 1 1 d .
C17 C 0.08161(17) 0.07362(10) 0.09249(8) 0.0142(4) Uani 1 1 d .
C18 C 0.04871(18) 0.01651(11) 0.13060(8) 0.0201(4) Uani 1 1 d .
H18 H -0.0267 0.0214 0.1468 0.024 Uiso 1 1 calc R
C19 C 0.12436(19) -0.04716(11) 0.14513(8) 0.0218(5) Uani 1 1 d .
H19 H 0.1007 -0.0853 0.1712 0.026 Uiso 1 1 calc R
C20 C 0.23402(18) -0.05542(10) 0.12186(8) 0.0184(4) Uani 1 1 d .
H20 H 0.2848 -0.0995 0.1320 0.022 Uiso 1 1 calc R
C21 C 0.27148(17) 0.00000(10) 0.08373(8) 0.0136(4) Uani 1 1 d .
C22 C -0.00309(17) 0.14227(10) 0.07532(8) 0.0172(4) Uani 1 1 d .
H22 H 0.0517 0.1863 0.0680 0.021 Uiso 1 1 calc R
C23 C -0.07613(19) 0.16635(12) 0.12500(9) 0.0279(5) Uani 1 1 d .
H23A H -0.0178 0.1725 0.1633 0.033 Uiso 1 1 calc R
H23B H -0.1383 0.1269 0.1297 0.033 Uiso 1 1 calc R
H23C H -0.1191 0.2151 0.1139 0.033 Uiso 1 1 calc R
C24 C -0.09258(19) 0.12662(12) 0.01629(9) 0.0281(5) Uani 1 1 d .
H24A H -0.1486 0.0841 0.0222 0.034 Uiso 1 1 calc R
H24B H -0.0440 0.1131 -0.0154 0.034 Uiso 1 1 calc R
H24C H -0.1427 0.1726 0.0041 0.034 Uiso 1 1 calc R
C25 C 0.39430(17) -0.00753(10) 0.05940(8) 0.0163(4) Uani 1 1 d .
H25 H 0.3789 0.0113 0.0167 0.020 Uiso 1 1 calc R
C26 C 0.44172(18) -0.08977(11) 0.05876(9) 0.0244(5) Uani 1 1 d .
H26A H 0.3749 -0.1225 0.0373 0.029 Uiso 1 1 calc R
H26B H 0.4660 -0.1081 0.1004 0.029 Uiso 1 1 calc R
H26C H 0.5147 -0.0916 0.0381 0.029 Uiso 1 1 calc R
C27 C 0.49465(18) 0.04413(11) 0.09562(9) 0.0251(5) Uani 1 1 d .
H27A H 0.5106 0.0277 0.1380 0.030 Uiso 1 1 calc R
H27B H 0.4651 0.0973 0.0932 0.030 Uiso 1 1 calc R
H27C H 0.5725 0.0405 0.0788 0.030 Uiso 1 1 calc R
C28 C 0.22479(18) 0.39287(10) 0.15127(9) 0.0167(4) Uani 1 1 d .
H28 H 0.2322(15) 0.3903(9) 0.1098(7) 0.006(4) Uiso 1 1 d .
C29 C 0.12407(18) 0.33927(11) 0.17222(8) 0.0167(4) Uani 1 1 d .
H29 H 0.0809(16) 0.3087(10) 0.1423(8) 0.010(5) Uiso 1 1 d .
C30 C 0.3088(4) 0.08175(14) 0.24012(11) 0.0802(12) Uani 1 1 d .
H30A H 0.2276 0.0840 0.2120 0.096 Uiso 1 1 calc R
H30B H 0.3703 0.0549 0.2194 0.096 Uiso 1 1 calc R
C31 C 0.2938(3) 0.04112(14) 0.29356(10) 0.0476(7) Uani 1 1 d .
H31A H 0.3200 -0.0130 0.2910 0.057 Uiso 1 1 calc R
H31B H 0.2050 0.0424 0.2994 0.057 Uiso 1 1 calc R
C32 C 0.3763(2) 0.08136(12) 0.34450(10) 0.0412(6) Uani 1 1 d .
H32A H 0.3378 0.0810 0.3816 0.049 Uiso 1 1 calc R
H32B H 0.4600 0.0568 0.3535 0.049 Uiso 1 1 calc R
C33 C 0.3862(2) 0.16130(12) 0.32169(8) 0.0331(6) Uani 1 1 d .
H33A H 0.3285 0.1958 0.3388 0.040 Uiso 1 1 calc R
H33B H 0.4731 0.1807 0.3335 0.040 Uiso 1 1 calc R
C34 C 0.63081(18) 0.19115(11) 0.21007(9) 0.0253(5) Uani 1 1 d .
H34A H 0.6384 0.1862 0.1669 0.030 Uiso 1 1 calc R
H34B H 0.5903 0.1444 0.2227 0.030 Uiso 1 1 calc R
C35 C 0.75762(19) 0.20239(12) 0.24824(9) 0.0282(5) Uani 1 1 d .
H35A H 0.8183 0.2229 0.2238 0.034 Uiso 1 1 calc R
H35B H 0.7905 0.1536 0.2671 0.034 Uiso 1 1 calc R
C36 C 0.73425(19) 0.25968(11) 0.29584(9) 0.0266(5) Uani 1 1 d .
H36A H 0.7020 0.2342 0.3296 0.032 Uiso 1 1 calc R
H36B H 0.8116 0.2884 0.3122 0.032 Uiso 1 1 calc R
C37 C 0.63698(19) 0.31096(11) 0.26062(9) 0.0286(5) Uani 1 1 d .
H37A H 0.5879 0.3376 0.2879 0.034 Uiso 1 1 calc R
H37B H 0.6766 0.3497 0.2377 0.034 Uiso 1 1 calc R

loop_
_atom_site_aniso_label
_atom_site_aniso_U_11
_atom_site_aniso_U_22
_atom_site_aniso_U_33
_atom_site_aniso_U_23
_atom_site_aniso_U_13
_atom_site_aniso_U_12
Y 0.01814(10) 0.01162(9) 0.01180(9) -0.00150(8) 0.00087(7) 0.00235(8)
N1 0.0166(9) 0.0107(8) 0.0124(8) 0.0001(6) 0.0013(7) -0.0005(6)
N2 0.0150(8) 0.0088(7) 0.0108(7) 0.0016(6) 0.0030(6) 0.0007(7)
N3 0.0161(9) 0.0086(8) 0.0115(8) 0.0000(6) 0.0027(7) -0.0006(6)
O1 0.0355(9) 0.0143(7) 0.0142(7) -0.0006(5) 0.0022(6) 0.0010(6)
O2 0.0202(7) 0.0167(7) 0.0231(7) -0.0087(6) -0.0029(6) 0.0041(6)
B1 0.0249(13) 0.0166(12) 0.0166(12) 0.0022(9) 0.0072(10) 0.0047(10)
B2 0.0272(14) 0.0177(12) 0.0155(12) -0.0037(9) -0.0029(10) 0.0080(10)
B3 0.0179(13) 0.0132(12) 0.0304(14) -0.0025(9) 0.0021(11) 0.0000(10)
B4 0.0237(14) 0.0208(13) 0.0229(13) 0.0004(10) 0.0086(11) 0.0057(10)
B5 0.0370(16) 0.0227(13) 0.0154(12) -0.0001(10) 0.0049(11) 0.0133(11)
B6 0.0311(15) 0.0167(13) 0.0252(13) -0.0078(10) -0.0075(11) 0.0071(11)
B7 0.0277(14) 0.0133(12) 0.0254(13) -0.0007(10) 0.0028(11) 0.0022(10)
B8 0.0221(13) 0.0163(12) 0.0181(12) -0.0008(9) 0.0006(10) 0.0063(10)
B9 0.0286(14) 0.0191(13) 0.0199(12) -0.0027(10) 0.0009(11) 0.0100(10)
C1 0.0089(9) 0.0078(9) 0.0166(10) 0.0011(7) 0.0021(8) 0.0012(7)
C2 0.0182(11) 0.0133(10) 0.0100(9) 0.0014(7) 0.0022(8) 0.0036(8)
C3 0.0155(10) 0.0128(10) 0.0110(9) -0.0015(7) 0.0006(8) 0.0028(8)
C4 0.0203(11) 0.0089(9) 0.0110(9) 0.0011(7) 0.0058(8) -0.0003(8)
C5 0.0178(10) 0.0128(10) 0.0104(9) 0.0010(7) 0.0028(8) 0.0007(8)
C6 0.0204(11) 0.0142(10) 0.0175(10) 0.0036(8) 0.0038(9) 0.0039(8)
C7 0.0264(12) 0.0094(10) 0.0224(11) 0.0006(8) 0.0086(9) -0.0017(8)
C8 0.0195(11) 0.0158(11) 0.0189(10) 0.0016(8) 0.0032(9) -0.0068(8)
C9 0.0171(10) 0.0147(10) 0.0136(10) 0.0041(8) 0.0050(8) -0.0016(8)
C10 0.0184(11) 0.0108(10) 0.0251(11) -0.0009(8) 0.0004(9) 0.0021(8)
C11 0.0324(13) 0.0329(13) 0.0293(13) -0.0047(10) -0.0075(10) 0.0001(10)
C12 0.0185(12) 0.0271(13) 0.0474(14) -0.0097(11) 0.0060(10) -0.0034(9)
C13 0.0146(11) 0.0143(10) 0.0302(12) 0.0078(9) 0.0019(9) -0.0002(8)
C14 0.0202(12) 0.0188(11) 0.0413(13) -0.0019(10) 0.0072(10) 0.0013(9)
C15 0.0217(12) 0.0326(13) 0.0309(12) 0.0091(10) -0.0009(10) -0.0002(10)
C16 0.0177(10) 0.0087(9) 0.0103(9) -0.0008(7) 0.0010(8) -0.0035(8)
C17 0.0157(10) 0.0124(10) 0.0140(10) -0.0023(8) 0.0014(8) -0.0027(8)
C18 0.0207(11) 0.0180(11) 0.0241(11) 0.0003(9) 0.0112(9) -0.0028(8)
C19 0.0323(13) 0.0149(11) 0.0201(11) 0.0052(8) 0.0102(10) -0.0027(9)
C20 0.0239(11) 0.0120(10) 0.0183(10) 0.0041(8) 0.0011(9) 0.0025(8)
C21 0.0164(10) 0.0114(10) 0.0124(9) -0.0016(7) 0.0005(8) -0.0006(8)
C22 0.0159(11) 0.0124(10) 0.0242(11) 0.0004(8) 0.0055(9) -0.0007(8)
C23 0.0277(12) 0.0221(12) 0.0371(13) -0.0005(10) 0.0146(10) 0.0042(10)
C24 0.0256(12) 0.0234(12) 0.0331(13) -0.0017(10) -0.0014(10) 0.0038(9)
C25 0.0196(11) 0.0126(10) 0.0165(10) 0.0015(8) 0.0026(8) 0.0023(8)
C26 0.0235(12) 0.0181(11) 0.0322(12) 0.0043(9) 0.0061(10) 0.0061(9)
C27 0.0203(12) 0.0273(12) 0.0265(11) -0.0038(9) 0.0003(9) 0.0004(9)
C28 0.0231(11) 0.0158(10) 0.0120(10) 0.0002(8) 0.0055(9) 0.0047(8)
C29 0.0197(11) 0.0138(10) 0.0155(10) -0.0032(8) 0.0003(9) 0.0020(8)
C30 0.177(4) 0.0300(16) 0.0270(14) -0.0009(12) -0.0034(18) -0.0503(19)
C31 0.0603(18) 0.0317(15) 0.0477(16) 0.0102(12) 0.0003(14) -0.0152(13)
C32 0.0722(19) 0.0289(14) 0.0226(12) 0.0070(10) 0.0083(12) 0.0025(13)
C33 0.0530(16) 0.0295(13) 0.0139(11) 0.0032(9) -0.0023(11) -0.0058(11)
C34 0.0257(12) 0.0177(11) 0.0318(12) -0.0112(9) 0.0027(10) 0.0068(9)
C35 0.0254(12) 0.0244(11) 0.0328(12) -0.0091(10) -0.0006(10) 0.0069(9)
C36 0.0245(12) 0.0231(11) 0.0294(11) -0.0063(9) -0.0038(9) 0.0022(9)
C37 0.0256(12) 0.0204(12) 0.0352(13) -0.0129(10) -0.0082(10) 0.0022(9)

loop_
_atom_type_symbol
_atom_type_description
_atom_type_scat_dispersion_real
_atom_type_scat_dispersion_imag
_atom_type_scat_source
C C 0.0033 0.0016 'International Tables Vol C Tables 4.2.6.8 and 6.1.1.4'
H H 0.0000 0.0000 'International Tables Vol C Tables 4.2.6.8 and 6.1.1.4'
B B 0.0013 0.0007 'International Tables Vol C Tables 4.2.6.8 and 6.1.1.4'
N N 0.0061 0.0033 'International Tables Vol C Tables 4.2.6.8 and 6.1.1.4'
O O 0.0106 0.0060 'International Tables Vol C Tables 4.2.6.8 and 6.1.1.4'
Y Y -2.7962 3.5667 'International Tables Vol C Tables 4.2.6.8 and 6.1.1.4'

loop_
_geom_angle_atom_site_label_1
_geom_angle_atom_site_label_2
_geom_angle_atom_site_label_3
_geom_angle
N1 Y O2 106.23(5)
N1 Y O1 104.00(5)
O2 Y O1 81.93(5)
N1 Y B1 120.52(6)
O2 Y B1 133.20(6)
O1 Y B1 88.50(6)
N1 Y B3 120.76(6)
O2 Y B3 91.38(6)
O1 Y B3 134.71(6)
B1 Y B3 64.10(7)
N1 Y B2 150.56(6)
O2 Y B2 96.76(6)
O1 Y B2 97.12(6)
B1 Y B2 39.07(7)
B3 Y B2 39.01(7)
N1 Y C29 90.01(6)
O2 Y C29 151.75(5)
O1 Y C29 117.02(5)
B1 Y C29 36.60(6)
B3 Y C29 60.37(7)
B2 Y C29 61.89(7)
N1 Y C28 90.19(6)
O2 Y C28 120.72(5)
O1 Y C28 149.10(5)
B1 Y C28 60.79(6)
B3 Y C28 36.25(6)
B2 Y C28 61.89(6)
C29 Y C28 34.36(6)
C1 N1 Y 175.11(13)
C2 N2 C1 110.00(14)
C2 N2 C4 126.80(14)
C1 N2 C4 120.05(14)
C3 N3 C1 110.69(14)
C3 N3 C16 126.36(14)
C1 N3 C16 122.52(14)
C30 O1 C33 107.79(15)
C30 O1 Y 126.60(12)
C33 O1 Y 124.87(11)
C37 O2 C34 108.14(13)
C37 O2 Y 127.74(11)
C34 O2 Y 122.39(10)
C29 B1 B2 105.88(16)
C29 B1 B5 105.34(16)
B2 B1 B5 60.15(13)
C29 B1 B4 59.79(12)
B2 B1 B4 108.96(16)
B5 B1 B4 59.84(13)
C29 B1 Y 73.07(10)
B2 B1 Y 71.30(11)
B5 B1 Y 129.14(14)
B4 B1 Y 131.28(13)
B1 B2 B3 104.61(15)
B1 B2 B5 60.76(13)
B3 B2 B5 107.67(16)
B1 B2 B6 107.69(16)
B3 B2 B6 60.48(13)
B5 B2 B6 60.25(13)
B1 B2 Y 69.63(10)
B3 B2 Y 70.19(10)
B5 B2 Y 128.13(14)
B6 B2 Y 128.28(14)
C28 B3 B2 106.35(16)
C28 B3 B7 59.81(12)
B2 B3 B7 109.20(16)
C28 B3 B6 105.61(16)
B2 B3 B6 60.47(13)
B7 B3 B6 59.77(13)
C28 B3 Y 73.03(10)
B2 B3 Y 70.80(10)
B7 B3 Y 131.07(13)
B6 B3 Y 128.85(14)
C29 B4 B8 59.17(12)
C29 B4 B9 103.44(16)
B8 B4 B9 59.20(13)
C29 B4 B5 102.74(16)
B8 B4 B5 107.88(17)
B9 B4 B5 60.69(13)
C29 B4 B1 56.22(12)
B8 B4 B1 106.67(16)
B9 B4 B1 107.57(17)
B5 B4 B1 60.01(13)
B2 B5 B4 108.35(16)
B2 B5 B1 59.09(13)
B4 B5 B1 60.15(13)
B2 B5 B6 60.14(14)
B4 B5 B6 107.62(16)
B1 B5 B6 106.30(16)
B2 B5 B9 108.30(17)
B4 B5 B9 59.60(13)
B1 B5 B9 106.83(16)
B6 B5 B9 59.96(13)
B7 B6 B3 60.07(13)
B7 B6 B2 108.29(16)
B3 B6 B2 59.05(13)
B7 B6 B5 108.11(17)
B3 B6 B5 106.05(16)
B2 B6 B5 59.61(13)
B7 B6 B9 59.92(13)
B3 B6 B9 106.97(16)
B2 B6 B9 108.23(17)
B5 B6 B9 60.40(13)
C28 B7 B8 59.58(12)
C28 B7 B6 103.11(15)
B8 B7 B6 107.92(17)
C28 B7 B9 103.91(16)
B8 B7 B9 59.28(13)
B6 B7 B9 60.46(13)
C28 B7 B3 56.16(12)
B8 B7 B3 106.78(16)
B6 B7 B3 60.17(13)
B9 B7 B3 107.47(16)
C29 B8 C28 54.01(11)
C29 B8 B9 104.11(15)
C28 B8 B9 104.22(16)
C29 B8 B7 102.39(15)
C28 B8 B7 58.57(12)
B9 B8 B7 60.69(13)
C29 B8 B4 58.76(12)
C28 B8 B4 102.65(15)
B9 B8 B4 60.50(13)
B7 B8 B4 108.46(16)
B8 B9 B4 60.30(13)
B8 B9 B7 60.03(13)
B4 B9 B7 107.78(16)
B8 B9 B6 107.85(16)
B4 B9 B6 107.46(16)
B7 B9 B6 59.62(13)
B8 B9 B5 107.97(16)
B4 B9 B5 59.71(13)
B7 B9 B5 107.27(16)
B6 B9 B5 59.64(14)
N1 C1 N3 127.89(16)
N1 C1 N2 128.68(16)
N3 C1 N2 103.43(14)
C3 C2 N2 108.27(15)
C2 C3 N3 107.62(16)
C5 C4 C9 122.10(16)
C5 C4 N2 119.10(16)
C9 C4 N2 118.67(16)
C6 C5 C4 117.52(17)
C6 C5 C10 119.56(16)
C4 C5 C10 122.92(16)
C7 C6 C5 121.34(18)
C6 C7 C8 120.03(18)
C7 C8 C9 121.36(18)
C8 C9 C4 117.56(17)
C8 C9 C13 121.40(17)
C4 C9 C13 120.98(16)
C5 C10 C11 110.59(16)
C5 C10 C12 111.91(15)
C11 C10 C12 110.15(16)
C9 C13 C15 113.73(16)
C9 C13 C14 108.92(15)
C15 C13 C14 110.36(16)
C21 C16 C17 122.73(16)
C21 C16 N3 119.02(16)
C17 C16 N3 118.25(15)
C18 C17 C16 117.33(17)
C18 C17 C22 120.89(17)
C16 C17 C22 121.75(16)
C19 C18 C17 120.99(18)
C20 C19 C18 120.31(17)
C19 C20 C21 121.05(17)
C20 C21 C16 117.59(17)
C20 C21 C25 121.35(16)
C16 C21 C25 121.05(15)
C17 C22 C24 110.16(15)
C17 C22 C23 113.32(15)
C24 C22 C23 110.61(16)
C21 C25 C26 113.51(15)
C21 C25 C27 109.88(15)
C26 C25 C27 110.52(16)
C29 C28 B3 111.27(16)
C29 C28 B7 112.12(16)
B3 C28 B7 64.04(13)
C29 C28 B8 62.83(12)
B3 C28 B8 115.15(16)
B7 C28 B8 61.85(13)
C29 C28 Y 72.46(10)
B3 C28 Y 70.72(10)
B7 C28 Y 132.88(12)
B8 C28 Y 133.94(12)
C28 C29 B1 111.76(16)
C28 C29 B4 112.67(15)
B1 C29 B4 63.99(13)
C28 C29 B8 63.16(12)
B1 C29 B8 115.52(15)
B4 C29 B8 62.08(12)
C28 C29 Y 73.18(10)
B1 C29 Y 70.32(10)
B4 C29 Y 132.66(12)
B8 C29 Y 134.96(13)
C31 C30 O1 109.19(19)
C30 C31 C32 105.65(19)
C33 C32 C31 104.15(18)
O1 C33 C32 106.79(16)
O2 C34 C35 106.06(15)
C34 C35 C36 104.07(16)
C37 C36 C35 102.05(16)
O2 C37 C36 104.65(15)

loop_
_geom_bond_atom_site_label_1
_geom_bond_atom_site_label_2
_geom_bond_distance
Y N1 2.0830(14)
Y O2 2.3218(12)
Y O1 2.3319(12)
Y B1 2.604(2)
Y B3 2.622(2)
Y B2 2.631(2)
Y C29 2.6461(19)
Y C28 2.6564(18)
N1 C1 1.279(2)
N2 C2 1.397(2)
N2 C1 1.403(2)
N2 C4 1.438(2)
N3 C3 1.396(2)
N3 C1 1.397(2)
N3 C16 1.437(2)
O1 C30 1.438(3)
O1 C33 1.452(2)
O2 C37 1.459(2)
O2 C34 1.472(2)
B1 C29 1.649(3)
B1 B2 1.751(3)
B1 B5 1.781(3)
B1 B4 1.783(3)
B2 B3 1.754(3)
B2 B5 1.770(3)
B2 B6 1.779(3)
B3 C28 1.642(3)
B3 B7 1.778(3)
B3 B6 1.779(3)
B4 C29 1.715(3)
B4 B8 1.772(3)
B4 B9 1.775(3)
B4 B5 1.778(3)
B5 B6 1.781(4)
B5 B9 1.795(3)
B6 B7 1.772(3)
B6 B9 1.787(3)
B7 C28 1.709(3)
B7 B8 1.766(3)
B7 B9 1.778(3)
B8 C29 1.722(3)
B8 C28 1.727(3)
B8 B9 1.752(3)
C2 C3 1.337(2)
C4 C5 1.404(2)
C4 C9 1.404(2)
C5 C6 1.396(2)
C5 C10 1.522(2)
C6 C7 1.376(3)
C7 C8 1.383(3)
C8 C9 1.391(2)
C9 C13 1.512(3)
C10 C11 1.523(3)
C10 C12 1.533(3)
C13 C15 1.530(3)
C13 C14 1.535(3)
C16 C21 1.396(2)
C16 C17 1.402(2)
C17 C18 1.397(2)
C17 C22 1.517(2)
C18 C19 1.385(3)
C19 C20 1.380(3)
C20 C21 1.396(2)
C21 C25 1.523(3)
C22 C24 1.525(3)
C22 C23 1.529(3)
C25 C26 1.525(2)
C25 C27 1.532(3)
C28 C29 1.566(3)
C30 C31 1.425(3)
C31 C32 1.498(3)
C32 C33 1.496(3)
C34 C35 1.499(3)
C35 C36 1.514(3)
C36 C37 1.499(3)

loop_
_geom_torsion_atom_site_label_1
_geom_torsion_atom_site_label_2
_geom_torsion_atom_site_label_3
_geom_torsion_atom_site_label_4
_geom_torsion
O2 Y N1 C1 -103.5(15)
O1 Y N1 C1 171.0(15)
B1 Y N1 C1 74.3(16)
B3 Y N1 C1 -1.8(16)
B2 Y N1 C1 36.4(16)
C29 Y N1 C1 53.1(15)
C28 Y N1 C1 18.7(15)
N1 Y O1 C30 -14.8(2)
O2 Y O1 C30 -119.6(2)
B1 Y O1 C30 106.3(2)
B3 Y O1 C30 156.5(2)
B2 Y O1 C30 144.5(2)
C29 Y O1 C30 82.5(2)
C28 Y O1 C30 100.3(2)
N1 Y O1 C33 176.32(15)
O2 Y O1 C33 71.50(15)
B1 Y O1 C33 -62.55(15)
B3 Y O1 C33 -12.40(18)
B2 Y O1 C33 -24.36(16)
C29 Y O1 C33 -86.37(15)
C28 Y O1 C33 -68.64(19)
N1 Y O2 C37 151.59(14)
O1 Y O2 C37 -106.10(15)
B1 Y O2 C37 -25.85(18)
B3 Y O2 C37 28.92(15)
B2 Y O2 C37 -9.83(16)
C29 Y O2 C37 28.8(2)
C28 Y O2 C37 51.39(16)
N1 Y O2 C34 -45.18(14)
O1 Y O2 C34 57.13(13)
B1 Y O2 C34 137.38(13)
B3 Y O2 C34 -167.85(14)
B2 Y O2 C34 153.41(13)
C29 Y O2 C34 -168.00(13)
C28 Y O2 C34 -145.37(13)
N1 Y B1 C29 -37.48(13)
O2 Y B1 C29 139.67(10)
O1 Y B1 C29 -142.88(11)
B3 Y B1 C29 74.46(11)
B2 Y B1 C29 113.89(15)
C28 Y B1 C29 33.54(10)
N1 Y B1 B2 -151.37(10)
O2 Y B1 B2 25.78(14)
O1 Y B1 B2 103.23(10)
B3 Y B1 B2 -39.43(11)
C29 Y B1 B2 -113.89(15)
C28 Y B1 B2 -80.35(11)
N1 Y B1 B5 -133.73(15)
O2 Y B1 B5 43.4(2)
O1 Y B1 B5 120.88(16)
B3 Y B1 B5 -21.78(15)
B2 Y B1 B5 17.64(15)
C29 Y B1 B5 -96.25(19)
C28 Y B1 B5 -62.70(16)
N1 Y B1 B4 -52.2(2)
O2 Y B1 B4 124.94(17)
O1 Y B1 B4 -157.61(18)
B3 Y B1 B4 59.73(18)
B2 Y B1 B4 99.2(2)
C29 Y B1 B4 -14.73(15)
C28 Y B1 B4 18.81(16)
C29 B1 B2 B3 -3.48(19)
B5 B1 B2 B3 -102.33(16)
B4 B1 B2 B3 -66.39(19)
Y B1 B2 B3 61.95(12)
C29 B1 B2 B5 98.85(17)
B4 B1 B2 B5 35.94(15)
Y B1 B2 B5 164.28(13)
C29 B1 B2 B6 59.69(19)
B5 B1 B2 B6 -39.16(15)
B4 B1 B2 B6 -3.2(2)
Y B1 B2 B6 125.12(15)
C29 B1 B2 Y -65.43(12)
B5 B1 B2 Y -164.28(13)
B4 B1 B2 Y -128.33(14)
N1 Y B2 B1 57.11(18)
O2 Y B2 B1 -161.38(10)
O1 Y B2 B1 -78.72(10)
B3 Y B2 B1 114.82(15)
C29 Y B2 B1 38.18(10)
C28 Y B2 B1 77.30(11)
N1 Y B2 B3 -57.71(18)
O2 Y B2 B3 83.80(11)
O1 Y B2 B3 166.47(10)
B1 Y B2 B3 -114.82(15)
C29 Y B2 B3 -76.64(11)
C28 Y B2 B3 -37.52(10)
N1 Y B2 B5 39.6(3)
O2 Y B2 B5 -178.88(17)
O1 Y B2 B5 -96.21(17)
B1 Y B2 B5 -17.49(15)
B3 Y B2 B5 97.3(2)
C29 Y B2 B5 20.68(16)
C28 Y B2 B5 59.80(17)
N1 Y B2 B6 -39.8(3)
O2 Y B2 B6 101.73(18)
O1 Y B2 B6 -175.60(17)
B1 Y B2 B6 -96.9(2)
B3 Y B2 B6 17.93(16)
C29 Y B2 B6 -58.71(17)
C28 Y B2 B6 -19.59(16)
B1 B2 B3 C28 3.3(2)
B5 B2 B3 C28 -60.13(19)
B6 B2 B3 C28 -98.98(17)
Y B2 B3 C28 64.90(12)
B1 B2 B3 B7 66.41(18)
B5 B2 B3 B7 2.9(2)
B6 B2 B3 B7 -35.90(15)
Y B2 B3 B7 127.97(14)
B1 B2 B3 B6 102.31(17)
B5 B2 B3 B6 38.85(15)
Y B2 B3 B6 163.88(13)
B1 B2 B3 Y -61.57(12)
B5 B2 B3 Y -125.03(15)
B6 B2 B3 Y -163.88(13)
N1 Y B3 C28 36.38(13)
O2 Y B3 C28 146.24(10)
O1 Y B3 C28 -133.77(10)
B1 Y B3 C28 -75.22(11)
B2 Y B3 C28 -114.71(16)
C29 Y B3 C28 -33.85(10)
N1 Y B3 B2 151.08(10)
O2 Y B3 B2 -99.06(11)
O1 Y B3 B2 -19.07(14)
B1 Y B3 B2 39.49(11)
C29 Y B3 B2 80.86(11)
C28 Y B3 B2 114.71(16)
N1 Y B3 B7 52.0(2)
O2 Y B3 B7 161.82(18)
O1 Y B3 B7 -118.19(17)
B1 Y B3 B7 -59.63(18)
B2 Y B3 B7 -99.1(2)
C29 Y B3 B7 -18.27(16)
C28 Y B3 B7 15.58(15)
N1 Y B3 B6 133.01(16)
O2 Y B3 B6 -117.14(17)
O1 Y B3 B6 -37.1(2)
B1 Y B3 B6 21.41(16)
B2 Y B3 B6 -18.08(15)
C29 Y B3 B6 62.78(16)
C28 Y B3 B6 96.6(2)
B2 B1 B4 C29 97.74(17)
B5 B1 B4 C29 133.81(18)
Y B1 B4 C29 16.35(16)
C29 B1 B4 B8 -32.44(15)
B2 B1 B4 B8 65.31(19)
B5 B1 B4 B8 101.38(18)
Y B1 B4 B8 -16.1(2)
C29 B1 B4 B9 -94.68(17)
B2 B1 B4 B9 3.1(2)
B5 B1 B4 B9 39.14(15)
Y B1 B4 B9 -78.3(2)
C29 B1 B4 B5 -133.81(18)
B2 B1 B4 B5 -36.07(16)
Y B1 B4 B5 -117.5(2)
B1 B2 B5 B4 -35.92(15)
B3 B2 B5 B4 61.3(2)
B6 B2 B5 B4 100.21(18)
Y B2 B5 B4 -17.1(2)
B3 B2 B5 B1 97.19(16)
B6 B2 B5 B1 136.14(16)
Y B2 B5 B1 18.84(16)
B1 B2 B5 B6 -136.14(16)
B3 B2 B5 B6 -38.95(15)
Y B2 B5 B6 -117.29(18)
B1 B2 B5 B9 -99.06(17)
B3 B2 B5 B9 -1.9(2)
B6 B2 B5 B9 37.08(15)
Y B2 B5 B9 -80.2(2)
C29 B4 B5 B2 -2.5(2)
B8 B4 B5 B2 -63.8(2)
B9 B4 B5 B2 -100.89(18)
B1 B4 B5 B2 35.48(15)
C29 B4 B5 B1 -37.95(14)
B8 B4 B5 B1 -99.31(17)
B9 B4 B5 B1 -136.36(17)
C29 B4 B5 B6 61.11(18)
B8 B4 B5 B6 -0.3(2)
B9 B4 B5 B6 -37.31(15)
B1 B4 B5 B6 99.05(17)
C29 B4 B5 B9 98.42(16)
B8 B4 B5 B9 37.05(15)
B1 B4 B5 B9 136.36(17)
C29 B1 B5 B2 -99.77(17)
B4 B1 B5 B2 -140.06(17)
Y B1 B5 B2 -19.33(16)
C29 B1 B5 B4 40.29(15)
B2 B1 B5 B4 140.06(17)
Y B1 B5 B4 120.73(18)
C29 B1 B5 B6 -61.01(19)
B2 B1 B5 B6 38.76(15)
B4 B1 B5 B6 -101.29(17)
Y B1 B5 B6 19.4(2)
C29 B1 B5 B9 1.8(2)
B2 B1 B5 B9 101.61(18)
B4 B1 B5 B9 -38.45(16)
Y B1 B5 B9 82.3(2)
C28 B3 B6 B7 -39.90(15)
B2 B3 B6 B7 -140.14(17)
Y B3 B6 B7 -120.46(18)
C28 B3 B6 B2 100.24(17)
B7 B3 B6 B2 140.14(17)
Y B3 B6 B2 19.68(16)
C28 B3 B6 B5 62.08(19)
B2 B3 B6 B5 -38.16(15)
B7 B3 B6 B5 101.98(17)
Y B3 B6 B5 -18.5(2)
C28 B3 B6 B9 -1.2(2)
B2 B3 B6 B9 -101.44(18)
B7 B3 B6 B9 38.70(15)
Y B3 B6 B9 -81.8(2)
B1 B2 B6 B7 -61.3(2)
B3 B2 B6 B7 35.80(16)
B5 B2 B6 B7 -100.70(18)
Y B2 B6 B7 16.4(3)
B1 B2 B6 B3 -97.11(17)
B5 B2 B6 B3 -136.50(17)
Y B2 B6 B3 -19.44(16)
B1 B2 B6 B5 39.39(15)
B3 B2 B6 B5 136.50(17)
Y B2 B6 B5 117.06(19)
B1 B2 B6 B9 2.1(2)
B3 B2 B6 B9 99.25(17)
B5 B2 B6 B9 -37.25(15)
Y B2 B6 B9 79.8(2)
B2 B5 B6 B7 101.01(17)
B4 B5 B6 B7 -0.4(2)
B1 B5 B6 B7 62.74(19)
B9 B5 B6 B7 -37.60(15)
B2 B5 B6 B3 37.90(15)
B4 B5 B6 B3 -63.56(19)
B1 B5 B6 B3 -0.4(2)
B9 B5 B6 B3 -100.71(16)
B4 B5 B6 B2 -101.45(17)
B1 B5 B6 B2 -38.27(14)
B9 B5 B6 B2 -138.61(16)
B2 B5 B6 B9 138.61(16)
B4 B5 B6 B9 37.15(15)
B1 B5 B6 B9 100.33(17)
B3 B6 B7 C28 37.56(14)
B2 B6 B7 C28 2.2(2)
B5 B6 B7 C28 -60.91(19)
B9 B6 B7 C28 -98.72(16)
B3 B6 B7 B8 99.45(17)
B2 B6 B7 B8 64.1(2)
B5 B6 B7 B8 1.0(2)
B9 B6 B7 B8 -36.83(15)
B3 B6 B7 B9 136.28(17)
B2 B6 B7 B9 100.91(19)
B5 B6 B7 B9 37.81(15)
B2 B6 B7 B3 -35.37(16)
B5 B6 B7 B3 -98.47(17)
B9 B6 B7 B3 -136.28(17)
B2 B3 B7 C28 -98.18(17)
B6 B3 B7 C28 -134.37(17)
Y B3 B7 C28 -17.29(16)
C28 B3 B7 B8 32.98(15)
B2 B3 B7 B8 -65.20(19)
B6 B3 B7 B8 -101.40(18)
Y B3 B7 B8 15.7(2)
C28 B3 B7 B6 134.37(17)
B2 B3 B7 B6 36.20(16)
Y B3 B7 B6 117.1(2)
C28 B3 B7 B9 95.30(17)
B2 B3 B7 B9 -2.9(2)
B6 B3 B7 B9 -39.08(15)
Y B3 B7 B9 78.0(2)
C28 B7 B8 C29 32.93(13)
B6 B7 B8 C29 -62.03(18)
B9 B7 B8 C29 -99.38(16)
B3 B7 B8 C29 1.31(19)
B6 B7 B8 C28 -94.96(16)
B9 B7 B8 C28 -132.31(16)
B3 B7 B8 C28 -31.62(14)
C28 B7 B8 B9 132.31(16)
B6 B7 B8 B9 37.35(15)
B3 B7 B8 B9 100.69(17)
C28 B7 B8 B4 93.82(16)
B6 B7 B8 B4 -1.1(2)
B9 B7 B8 B4 -38.49(15)
B3 B7 B8 B4 62.20(19)
B9 B4 B8 C29 132.14(17)
B5 B4 B8 C29 94.43(16)
B1 B4 B8 C29 31.28(14)
C29 B4 B8 C28 -32.80(13)
B9 B4 B8 C28 99.34(16)
B5 B4 B8 C28 61.63(18)
B1 B4 B8 C28 -1.52(19)
C29 B4 B8 B9 -132.14(17)
B5 B4 B8 B9 -37.71(15)
B1 B4 B8 B9 -100.86(17)
C29 B4 B8 B7 -93.56(17)
B9 B4 B8 B7 38.58(15)
B5 B4 B8 B7 0.9(2)
B1 B4 B8 B7 -62.28(19)
C29 B8 B9 B4 -40.82(15)
C28 B8 B9 B4 -96.67(16)
B7 B8 B9 B4 -137.28(16)
C29 B8 B9 B7 96.46(16)
C28 B8 B9 B7 40.61(14)
B4 B8 B9 B7 137.28(16)
C29 B8 B9 B6 59.5(2)
C28 B8 B9 B6 3.6(2)
B7 B8 B9 B6 -36.96(15)
B4 B8 B9 B6 100.32(18)
C29 B8 B9 B5 -3.5(2)
C28 B8 B9 B5 -59.4(2)
B7 B8 B9 B5 -99.98(18)
B4 B8 B9 B5 37.30(16)
C29 B4 B9 B8 40.89(14)
B5 B4 B9 B8 138.12(17)
B1 B4 B9 B8 99.29(17)
C29 B4 B9 B7 2.8(2)
B8 B4 B9 B7 -38.11(15)
B5 B4 B9 B7 100.01(17)
B1 B4 B9 B7 61.19(19)
C29 B4 B9 B6 -60.09(19)
B8 B4 B9 B6 -100.99(17)
B5 B4 B9 B6 37.13(15)
B1 B4 B9 B6 -1.7(2)
C29 B4 B9 B5 -97.23(16)
B8 B4 B9 B5 -138.12(17)
B1 B4 B9 B5 -38.82(15)
C28 B7 B9 B8 -41.07(14)
B6 B7 B9 B8 -138.44(17)
B3 B7 B9 B8 -99.49(17)
C28 B7 B9 B4 -2.8(2)
B8 B7 B9 B4 38.23(15)
B6 B7 B9 B4 -100.21(17)
B3 B7 B9 B4 -61.27(19)
C28 B7 B9 B6 97.37(16)
B8 B7 B9 B6 138.44(17)
B3 B7 B9 B6 38.94(15)
C28 B7 B9 B5 60.10(19)
B8 B7 B9 B5 101.17(17)
B6 B7 B9 B5 -37.27(15)
B3 B7 B9 B5 1.7(2)
B7 B6 B9 B8 37.14(15)
B3 B6 B9 B8 -1.6(2)
B2 B6 B9 B8 -63.9(2)
B5 B6 B9 B8 -100.78(17)
B7 B6 B9 B4 100.76(17)
B3 B6 B9 B4 62.0(2)
B2 B6 B9 B4 -0.3(2)
B5 B6 B9 B4 -37.16(15)
B3 B6 B9 B7 -38.77(15)
B2 B6 B9 B7 -101.02(18)
B5 B6 B9 B7 -137.92(16)
B7 B6 B9 B5 137.92(16)
B3 B6 B9 B5 99.15(17)
B2 B6 B9 B5 36.91(15)
B2 B5 B9 B8 63.4(2)
B4 B5 B9 B8 -37.56(16)
B1 B5 B9 B8 1.1(2)
B6 B5 B9 B8 100.57(18)
B2 B5 B9 B4 100.98(18)
B1 B5 B9 B4 38.70(16)
B6 B5 B9 B4 138.14(17)
B2 B5 B9 B7 0.1(2)
B4 B5 B9 B7 -100.87(17)
B1 B5 B9 B7 -62.2(2)
B6 B5 B9 B7 37.26(15)
B2 B5 B9 B6 -37.15(15)
B4 B5 B9 B6 -138.14(17)
B1 B5 B9 B6 -99.43(18)
Y N1 C1 N3 -156.8(14)
Y N1 C1 N2 24.0(17)
C3 N3 C1 N1 -179.89(17)
C16 N3 C1 N1 7.2(3)
C3 N3 C1 N2 -0.55(18)
C16 N3 C1 N2 -173.42(14)
C2 N2 C1 N1 -179.92(18)
C4 N2 C1 N1 -18.6(3)
C2 N2 C1 N3 0.75(18)
C4 N2 C1 N3 162.02(14)
C1 N2 C2 C3 -0.7(2)
C4 N2 C2 C3 -160.39(16)
N2 C2 C3 N3 0.3(2)
C1 N3 C3 C2 0.2(2)
C16 N3 C3 C2 172.68(16)
C2 N2 C4 C5 60.2(2)
C1 N2 C4 C5 -97.69(19)
C2 N2 C4 C9 -123.82(19)
C1 N2 C4 C9 78.3(2)
C9 C4 C5 C6 0.3(3)
N2 C4 C5 C6 176.12(15)
C9 C4 C5 C10 179.98(16)
N2 C4 C5 C10 -4.2(3)
C4 C5 C6 C7 -2.8(3)
C10 C5 C6 C7 177.47(16)
C5 C6 C7 C8 2.8(3)
C6 C7 C8 C9 -0.2(3)
C7 C8 C9 C4 -2.2(3)
C7 C8 C9 C13 174.78(17)
C5 C4 C9 C8 2.2(3)
N2 C4 C9 C8 -173.68(15)
C5 C4 C9 C13 -174.83(16)
N2 C4 C9 C13 9.3(2)
C6 C5 C10 C11 72.8(2)
C4 C5 C10 C11 -106.9(2)
C6 C5 C10 C12 -50.4(2)
C4 C5 C10 C12 129.88(18)
C8 C9 C13 C15 29.6(2)
C4 C9 C13 C15 -153.49(17)
C8 C9 C13 C14 -93.9(2)
C4 C9 C13 C14 83.0(2)
C3 N3 C16 C21 80.9(2)
C1 N3 C16 C21 -107.39(19)
C3 N3 C16 C17 -99.6(2)
C1 N3 C16 C17 72.1(2)
C21 C16 C17 C18 -0.8(3)
N3 C16 C17 C18 179.71(15)
C21 C16 C17 C22 -178.78(16)
N3 C16 C17 C22 1.8(2)
C16 C17 C18 C19 0.4(3)
C22 C17 C18 C19 178.39(17)
C17 C18 C19 C20 -0.2(3)
C18 C19 C20 C21 0.4(3)
C19 C20 C21 C16 -0.8(3)
C19 C20 C21 C25 178.12(16)
C17 C16 C21 C20 1.0(3)
N3 C16 C21 C20 -179.54(15)
C17 C16 C21 C25 -177.91(16)
N3 C16 C21 C25 1.5(2)
C18 C17 C22 C24 -92.6(2)
C16 C17 C22 C24 85.3(2)
C18 C17 C22 C23 31.9(2)
C16 C17 C22 C23 -150.21(17)
C20 C21 C25 C26 22.9(2)
C16 C21 C25 C26 -158.21(17)
C20 C21 C25 C27 -101.41(19)
C16 C21 C25 C27 77.5(2)
B2 B3 C28 C29 -2.0(2)
B7 B3 C28 C29 -105.06(17)
B6 B3 C28 C29 -65.17(19)
Y B3 C28 C29 61.39(13)
B2 B3 C28 B7 103.06(17)
B6 B3 C28 B7 39.88(15)
Y B3 C28 B7 166.45(13)
B2 B3 C28 B8 66.99(19)
B7 B3 C28 B8 -36.06(16)
B6 B3 C28 B8 3.8(2)
Y B3 C28 B8 130.39(14)
B2 B3 C28 Y -63.39(12)
B7 B3 C28 Y -166.45(13)
B6 B3 C28 Y -126.57(15)
B8 B7 C28 C29 -39.07(15)
B6 B7 C28 C29 64.2(2)
B9 B7 C28 C29 1.8(2)
B3 B7 C28 C29 103.75(18)
B8 B7 C28 B3 -142.82(17)
B6 B7 C28 B3 -39.54(16)
B9 B7 C28 B3 -101.91(17)
B6 B7 C28 B8 103.28(17)
B9 B7 C28 B8 40.91(14)
B3 B7 C28 B8 142.82(17)
B8 B7 C28 Y -125.25(18)
B6 B7 C28 Y -22.0(2)
B9 B7 C28 Y -84.34(19)
B3 B7 C28 Y 17.57(17)
B9 B8 C28 C29 97.29(16)
B7 B8 C28 C29 138.99(16)
B4 B8 C28 C29 34.92(14)
C29 B8 C28 B3 -102.10(18)
B9 B8 C28 B3 -4.8(2)
B7 B8 C28 B3 36.89(16)
B4 B8 C28 B3 -67.2(2)
C29 B8 C28 B7 -138.99(16)
B9 B8 C28 B7 -41.70(15)
B4 B8 C28 B7 -104.07(16)
C29 B8 C28 Y -15.20(15)
B9 B8 C28 Y 82.1(2)
B7 B8 C28 Y 123.79(18)
B4 B8 C28 Y 19.7(2)
N1 Y C28 C29 89.73(10)
O2 Y C28 C29 -161.17(9)
O1 Y C28 C29 -28.74(16)
B1 Y C28 C29 -35.72(10)
B3 Y C28 C29 -120.91(16)
B2 Y C28 C29 -80.50(11)
N1 Y C28 B3 -149.36(11)
O2 Y C28 B3 -40.26(12)
O1 Y C28 B3 92.17(14)
B1 Y C28 B3 85.19(12)
B2 Y C28 B3 40.41(12)
C29 Y C28 B3 120.91(16)
N1 Y C28 B7 -166.07(17)
O2 Y C28 B7 -56.97(18)
O1 Y C28 B7 75.5(2)
B1 Y C28 B7 68.48(17)
B3 Y C28 B7 -16.71(16)
B2 Y C28 B7 23.70(17)
C29 Y C28 B7 104.2(2)
N1 Y C28 B8 103.89(17)
O2 Y C28 B8 -147.01(15)
O1 Y C28 B8 -14.6(2)
B1 Y C28 B8 -21.56(16)
B3 Y C28 B8 -106.8(2)
B2 Y C28 B8 -66.34(17)
C29 Y C28 B8 14.16(14)
B3 C28 C29 B1 -0.3(2)
B7 C28 C29 B1 -69.89(19)
B8 C28 C29 B1 -108.54(17)
Y C28 C29 B1 60.04(13)
B3 C28 C29 B4 69.51(19)
B7 C28 C29 B4 -0.1(2)
B8 C28 C29 B4 -38.72(15)
Y C28 C29 B4 129.86(14)
B3 C28 C29 B8 108.23(17)
B7 C28 C29 B8 38.65(15)
Y C28 C29 B8 168.58(11)
B3 C28 C29 Y -60.35(13)
B7 C28 C29 Y -129.93(14)
B8 C28 C29 Y -168.58(11)
B2 B1 C29 C28 2.5(2)
B5 B1 C29 C28 65.18(19)
B4 B1 C29 C28 105.49(17)
Y B1 C29 C28 -61.74(13)
B2 B1 C29 B4 -103.02(17)
B5 B1 C29 B4 -40.31(16)
Y B1 C29 B4 -167.23(13)
B2 B1 C29 B8 -67.1(2)
B5 B1 C29 B8 -4.4(2)
B4 B1 C29 B8 35.87(16)
Y B1 C29 B8 -131.36(15)
B2 B1 C29 Y 64.21(12)
B5 B1 C29 Y 126.92(15)
B4 B1 C29 Y 167.23(13)
B8 B4 C29 C28 39.17(15)
B9 B4 C29 C28 -1.7(2)
B5 B4 C29 C28 -64.22(19)
B1 B4 C29 C28 -104.07(18)
B8 B4 C29 B1 143.24(17)
B9 B4 C29 B1 102.33(17)
B5 B4 C29 B1 39.85(15)
B9 B4 C29 B8 -40.91(14)
B5 B4 C29 B8 -103.40(17)
B1 B4 C29 B8 -143.24(17)
B8 B4 C29 Y 126.80(18)
B9 B4 C29 Y 85.89(18)
B5 B4 C29 Y 23.4(2)
B1 B4 C29 Y -16.44(16)
B9 B8 C29 C28 -97.50(17)
B7 B8 C29 C28 -34.98(14)
B4 B8 C29 C28 -139.21(17)
C28 B8 C29 B1 102.63(18)
B9 B8 C29 B1 5.1(2)
B7 B8 C29 B1 67.7(2)
B4 B8 C29 B1 -36.58(17)
C28 B8 C29 B4 139.21(17)
B9 B8 C29 B4 41.72(15)
B7 B8 C29 B4 104.23(17)
C28 B8 C29 Y 15.53(15)
B9 B8 C29 Y -82.0(2)
B7 B8 C29 Y -19.4(2)
B4 B8 C29 Y -123.68(18)
N1 Y C29 C28 -90.33(10)
O2 Y C29 C28 35.88(17)
O1 Y C29 C28 163.91(9)
B1 Y C29 C28 121.28(16)
B3 Y C29 C28 35.71(10)
B2 Y C29 C28 80.49(11)
N1 Y C29 B1 148.39(11)
O2 Y C29 B1 -85.40(15)
O1 Y C29 B1 42.63(12)
B3 Y C29 B1 -85.58(12)
B2 Y C29 B1 -40.79(11)
C28 Y C29 B1 -121.28(16)
N1 Y C29 B4 164.06(17)
O2 Y C29 B4 -69.7(2)
O1 Y C29 B4 58.30(18)
B1 Y C29 B4 15.67(16)
B3 Y C29 B4 -69.90(17)
B2 Y C29 B4 -25.12(17)
C28 Y C29 B4 -105.6(2)
N1 Y C29 B8 -104.78(17)
O2 Y C29 B8 21.4(2)
O1 Y C29 B8 149.46(16)
B1 Y C29 B8 106.8(2)
B3 Y C29 B8 21.25(16)
B2 Y C29 B8 66.04(17)
C28 Y C29 B8 -14.45(14)
C33 O1 C30 C31 10.0(3)
Y O1 C30 C31 -160.45(18)
O1 C30 C31 C32 -22.4(3)
C30 C31 C32 C33 25.5(3)
C30 O1 C33 C32 6.6(3)
Y O1 C33 C32 177.28(14)
C31 C32 C33 O1 -19.6(3)
C37 O2 C34 C35 1.4(2)
Y O2 C34 C35 -164.68(12)
O2 C34 C35 C36 22.0(2)
C34 C35 C36 C37 -36.4(2)
C34 O2 C37 C36 -24.6(2)
Y O2 C37 C36 140.52(13)
C35 C36 C37 O2 37.5(2)
